data_4328929
loop_
_publ_author_name
'Benjamin Oelkers'
'Alexander Venker'
'J\"org Sundermeyer'

_publ_section_title
;
 Molybdenum 1,4-Diazabuta-1,3-diene Tricarbonyl Solvento Complexes
 Revisited: From Solvatochromism to Attractive Ligand-Ligand Interaction
;
_journal_name_full 'Inorganic Chemistry'
_journal_page_first 4636
_journal_page_last 4643
_journal_paper_doi 10.1021/ic202517w
_journal_volume 51
_journal_year 2012
_chemical_formula_moiety 'C35 H51 Mo N2 O3 P'
_chemical_formula_sum 'C35 H51 Mo N2 O3 P'
_chemical_formula_weight 674.69
_chemical_name_systematic
;
 ?
;
_space_group_IT_number 14
_symmetry_cell_setting monoclinic
_symmetry_space_group_name_Hall '-P 2ybc'
_symmetry_space_group_name_H-M 'P 1 21/c 1'
_atom_sites_solution_hydrogens geom
_atom_sites_solution_primary direct
_atom_sites_solution_secondary difmap
_audit_creation_method SHELXL-97
_cell_angle_alpha 90.00
_cell_angle_beta 90.232(5)
_cell_angle_gamma 90.00
_cell_formula_units_Z 4
_cell_length_a 19.2545(12)
_cell_length_b 8.7969(4)
_cell_length_c 19.7635(14)
_cell_measurement_reflns_used 16991
_cell_measurement_temperature 100(2)
_cell_measurement_theta_max 27.06
_cell_measurement_theta_min 2.06
_cell_volume 3347.5(4)
_computing_cell_refinement 'STOE X-AREA'
_computing_data_collection 'STOE X-AREA'
_computing_data_reduction 'STOE X-RED'
_computing_molecular_graphics 'DIAMOND (Brandenburg, 2011)'
_computing_publication_material 'WinGX publication routines (Farrugia, 1999)'
_computing_structure_refinement 'SHELXL-97 (Sheldrick, 2008)'
_computing_structure_solution 'SIR92 (Giacovazzo et al, 1993)'
_diffrn_ambient_temperature 100(2)
_diffrn_detector_area_resol_mean 6.67
_diffrn_measured_fraction_theta_full 0.995
_diffrn_measured_fraction_theta_max 0.986
_diffrn_measurement_device_type 'STOE IPDS 2T'
_diffrn_measurement_method 'rotation method'
_diffrn_radiation_monochromator graphite
_diffrn_radiation_source 'fine-focus sealed tube'
_diffrn_radiation_type MoK\a
_diffrn_radiation_wavelength 0.71073
_diffrn_reflns_av_R_equivalents 0.0796
_diffrn_reflns_av_sigmaI/netI 0.0817
_diffrn_reflns_limit_h_max 23
_diffrn_reflns_limit_h_min -24
_diffrn_reflns_limit_k_max 10
_diffrn_reflns_limit_k_min -11
_diffrn_reflns_limit_l_max 24
_diffrn_reflns_limit_l_min -23
_diffrn_reflns_number 18815
_diffrn_reflns_theta_full 25.00
_diffrn_reflns_theta_max 26.80
_diffrn_reflns_theta_min 2.06
_exptl_absorpt_coefficient_mu 0.476
_exptl_absorpt_correction_T_max 0.9965
_exptl_absorpt_correction_T_min 0.8987
_exptl_absorpt_correction_type multi-scan
_exptl_absorpt_process_details
;
[c.f. r.h. blessing, acta cryst. (1995), a51, 33-38]
;
_exptl_crystal_colour blue
_exptl_crystal_density_diffrn 1.339
_exptl_crystal_description plate
_exptl_crystal_F_000 1424
_exptl_crystal_size_max 0.31
_exptl_crystal_size_mid 0.08
_exptl_crystal_size_min 0.02
_refine_diff_density_max 0.828
_refine_diff_density_min -1.386
_refine_diff_density_rms 0.105
_refine_ls_extinction_method none
_refine_ls_goodness_of_fit_ref 0.989
_refine_ls_hydrogen_treatment constr
_refine_ls_matrix_type full
_refine_ls_number_parameters 389
_refine_ls_number_reflns 7057
_refine_ls_number_restraints 0
_refine_ls_restrained_S_all 0.989
_refine_ls_R_factor_all 0.0751
_refine_ls_R_factor_gt 0.0536
_refine_ls_shift/su_max 0.001
_refine_ls_shift/su_mean 0.000
_refine_ls_structure_factor_coef Fsqd
_refine_ls_weighting_details 'calc w=1/[\s^2^(Fo^2^)+(0.0667P)^2^+0.0000P] where P=(Fo^2^+2Fc^2^)/3'
_refine_ls_weighting_scheme calc
_refine_ls_wR_factor_gt 0.1147
_refine_ls_wR_factor_ref 0.1240
_reflns_number_gt 5393
_reflns_number_total 7057
_reflns_threshold_expression >2\s(I)
_cod_data_source_file ic202517w_si_001_14.cif
_cod_data_source_block compound13
_cod_original_sg_symbol_H-M 'P 21/c'
_cod_database_code 4328929

loop_
_symmetry_equiv_pos_as_xyz
'x, y, z'
'-x, y+1/2, -z+1/2'
'-x, -y, -z'
'x, -y-1/2, z-1/2'

loop_
_atom_site_label
_atom_site_type_symbol
_atom_site_fract_x
_atom_site_fract_y
_atom_site_fract_z
_atom_site_U_iso_or_equiv
_atom_site_adp_type
_atom_site_occupancy
_atom_site_symmetry_multiplicity
_atom_site_calc_flag
_atom_site_refinement_flags
C1 C 0.2863(3) -0.1642(6) 0.8953(3) 0.0180(12) Uani 1 1 d .
C2 C 0.3238(4) -0.2978(7) 0.9250(4) 0.0279(16) Uani 1 1 d .
H2A H 0.3084 -0.3910 0.9023 0.042 Uiso 1 1 calc R
H2B H 0.3135 -0.3047 0.9734 0.042 Uiso 1 1 calc R
H2C H 0.3739 -0.2849 0.9187 0.042 Uiso 1 1 calc R
C3 C 0.3900(3) -0.0558(7) 0.8545(3) 0.0192(13) Uani 1 1 d .
C4 C 0.4376(3) 0.0306(7) 0.8933(3) 0.0235(14) Uani 1 1 d .
C5 C 0.5066(3) 0.0269(7) 0.8755(3) 0.0255(14) Uani 1 1 d .
H5 H 0.5396 0.0813 0.9019 0.031 Uiso 1 1 calc R
C6 C 0.5289(4) -0.0554(7) 0.8194(3) 0.0278(15) Uani 1 1 d .
H6 H 0.5761 -0.0516 0.8058 0.033 Uiso 1 1 calc R
C7 C 0.4818(3) -0.1422(7) 0.7839(3) 0.0283(14) Uani 1 1 d .
H7 H 0.4977 -0.2013 0.7468 0.034 Uiso 1 1 calc R
C8 C 0.4117(3) -0.1462(7) 0.8004(3) 0.0218(12) Uani 1 1 d .
C9 C 0.4159(3) 0.1197(8) 0.9550(4) 0.0275(15) Uani 1 1 d .
H9A H 0.4539 0.1204 0.9881 0.041 Uiso 1 1 calc R
H9B H 0.3748 0.0721 0.9752 0.041 Uiso 1 1 calc R
H9C H 0.4047 0.2243 0.9418 0.041 Uiso 1 1 calc R
C10 C 0.3612(3) -0.2440(7) 0.7619(3) 0.0246(14) Uani 1 1 d .
H10A H 0.3810 -0.2709 0.7180 0.037 Uiso 1 1 calc R
H10B H 0.3177 -0.1880 0.7550 0.037 Uiso 1 1 calc R
H10C H 0.3518 -0.3368 0.7878 0.037 Uiso 1 1 calc R
C11 C 0.2116(3) -0.1547(7) 0.8957(4) 0.0219(13) Uani 1 1 d .
C12 C 0.1685(3) -0.2814(7) 0.9258(4) 0.0245(15) Uani 1 1 d .
H12A H 0.1240 -0.2403 0.9414 0.037 Uiso 1 1 calc R
H12B H 0.1935 -0.3264 0.9641 0.037 Uiso 1 1 calc R
H12C H 0.1601 -0.3595 0.8914 0.037 Uiso 1 1 calc R
C13 C 0.1101(3) -0.0258(7) 0.8589(3) 0.0213(14) Uani 1 1 d .
C14 C 0.0806(3) -0.1084(7) 0.8048(3) 0.0248(14) Uani 1 1 d .
C15 C 0.0097(3) -0.0969(7) 0.7922(4) 0.0284(15) Uani 1 1 d .
H15 H -0.0107 -0.1488 0.7549 0.034 Uiso 1 1 calc R
C16 C -0.0309(3) -0.0087(7) 0.8347(4) 0.0322(15) Uani 1 1 d .
H16 H -0.0795 -0.0018 0.8266 0.039 Uiso 1 1 calc R
C17 C -0.0023(4) 0.0688(7) 0.8882(4) 0.0291(15) Uani 1 1 d .
H17 H -0.0314 0.1291 0.9161 0.035 Uiso 1 1 calc R
C18 C 0.0683(3) 0.0609(7) 0.9024(4) 0.0249(14) Uani 1 1 d .
C19 C 0.1240(4) -0.2095(7) 0.7603(4) 0.0296(15) Uani 1 1 d .
H19A H 0.1257 -0.3119 0.7797 0.044 Uiso 1 1 calc R
H19B H 0.1711 -0.1683 0.7573 0.044 Uiso 1 1 calc R
H19C H 0.1033 -0.2140 0.7150 0.044 Uiso 1 1 calc R
C20 C 0.0990(4) 0.1445(9) 0.9615(4) 0.0327(15) Uani 1 1 d .
H20A H 0.0632 0.1598 0.9959 0.049 Uiso 1 1 calc R
H20B H 0.1165 0.2434 0.9464 0.049 Uiso 1 1 calc R
H20C H 0.1372 0.0849 0.9807 0.049 Uiso 1 1 calc R
C21 C 0.2533(4) 0.2625(5) 0.9219(2) 0.0247(10) Uani 1 1 d .
C22 C 0.1819(3) 0.3021(7) 0.8134(3) 0.0227(14) Uani 1 1 d .
C23 C 0.3316(3) 0.2918(7) 0.8217(3) 0.0203(13) Uani 1 1 d .
C24 C 0.3550(3) 0.0926(7) 0.6740(3) 0.0252(13) Uani 1 1 d .
H24A H 0.3816 0.1872 0.6661 0.030 Uiso 1 1 calc R
H24B H 0.3789 0.0369 0.7109 0.030 Uiso 1 1 calc R
C25 C 0.3601(4) -0.0044(7) 0.6098(3) 0.0351(15) Uani 1 1 d .
H25A H 0.3281 -0.0920 0.6140 0.042 Uiso 1 1 calc R
H25B H 0.3446 0.0571 0.5706 0.042 Uiso 1 1 calc R
C26 C 0.4316(4) -0.0624(8) 0.5965(3) 0.0371(16) Uani 1 1 d .
H26A H 0.4302 -0.1268 0.5554 0.045 Uiso 1 1 calc R
H26B H 0.4460 -0.1278 0.6348 0.045 Uiso 1 1 calc R
C27 C 0.4854(4) 0.0584(9) 0.5868(4) 0.0350(17) Uani 1 1 d .
H27A H 0.4697 0.1298 0.5519 0.053 Uiso 1 1 calc R
H27B H 0.5292 0.0114 0.5728 0.053 Uiso 1 1 calc R
H27C H 0.4925 0.1131 0.6295 0.053 Uiso 1 1 calc R
C28 C 0.2067(3) 0.0511(6) 0.6473(3) 0.0277(13) Uani 1 1 d .
H28A H 0.2239 0.0654 0.6006 0.033 Uiso 1 1 calc R
H28B H 0.2083 -0.0592 0.6572 0.033 Uiso 1 1 calc R
C29 C 0.1311(3) 0.1021(7) 0.6495(3) 0.0267(14) Uani 1 1 d .
H29A H 0.1131 0.0861 0.6957 0.032 Uiso 1 1 calc R
H29B H 0.1289 0.2124 0.6397 0.032 Uiso 1 1 calc R
C30 C 0.0850(4) 0.0185(8) 0.5997(3) 0.0335(15) Uani 1 1 d .
H30A H 0.0882 -0.0918 0.6091 0.040 Uiso 1 1 calc R
H30B H 0.1031 0.0357 0.5535 0.040 Uiso 1 1 calc R
C31 C 0.0086(4) 0.0647(10) 0.6010(5) 0.043(2) Uani 1 1 d .
H31A H -0.0105 0.0455 0.6461 0.065 Uiso 1 1 calc R
H31B H -0.0173 0.0051 0.5674 0.065 Uiso 1 1 calc R
H31C H 0.0044 0.1731 0.5903 0.065 Uiso 1 1 calc R
C32 C 0.2589(4) 0.3461(6) 0.6757(2) 0.0249(12) Uani 1 1 d .
H32A H 0.2125 0.3847 0.6886 0.030 Uiso 1 1 calc R
H32B H 0.2939 0.4082 0.7000 0.030 Uiso 1 1 calc R
C33 C 0.2682(4) 0.3712(6) 0.5998(3) 0.0337(17) Uani 1 1 d .
H33A H 0.2284 0.3250 0.5755 0.040 Uiso 1 1 calc R
H33B H 0.3109 0.3180 0.5850 0.040 Uiso 1 1 calc R
C34 C 0.2736(3) 0.5389(7) 0.5797(3) 0.0323(15) Uani 1 1 d .
H34A H 0.3154 0.5834 0.6012 0.039 Uiso 1 1 calc R
H34B H 0.2795 0.5459 0.5301 0.039 Uiso 1 1 calc R
C35 C 0.2111(4) 0.6307(7) 0.5998(3) 0.0367(15) Uani 1 1 d .
H35A H 0.1691 0.5835 0.5812 0.055 Uiso 1 1 calc R
H35B H 0.2156 0.7343 0.5820 0.055 Uiso 1 1 calc R
H35C H 0.2080 0.6343 0.6492 0.055 Uiso 1 1 calc R
N1 N 0.3170(3) -0.0461(6) 0.8676(3) 0.0184(11) Uani 1 1 d .
N2 N 0.1848(3) -0.0316(6) 0.8672(3) 0.0174(11) Uani 1 1 d .
O1 O 0.2536(4) 0.3479(4) 0.96624(15) 0.0294(8) Uani 1 1 d .
O2 O 0.1365(2) 0.3880(5) 0.8058(2) 0.0299(11) Uani 1 1 d .
O3 O 0.3798(2) 0.3728(5) 0.8183(2) 0.0286(11) Uani 1 1 d .
P1 P 0.26656(8) 0.14803(16) 0.70536(6) 0.0233(4) Uani 1 1 d .
Mo1 Mo 0.25396(3) 0.15040(4) 0.835036(19) 0.01725(11) Uani 1 1 d .

loop_
_atom_site_aniso_label
_atom_site_aniso_U_11
_atom_site_aniso_U_22
_atom_site_aniso_U_33
_atom_site_aniso_U_23
_atom_site_aniso_U_13
_atom_site_aniso_U_12
C1 0.030(3) 0.005(3) 0.019(3) 0.005(2) 0.001(2) 0.000(2)
C2 0.034(4) 0.010(3) 0.039(4) 0.006(3) 0.004(3) -0.002(3)
C3 0.025(3) 0.010(3) 0.023(3) 0.005(2) -0.001(2) 0.002(2)
C4 0.032(4) 0.014(3) 0.024(3) 0.003(2) 0.006(3) 0.006(2)
C5 0.027(4) 0.016(3) 0.033(3) 0.000(3) 0.002(3) 0.001(3)
C6 0.031(3) 0.020(3) 0.032(4) 0.009(3) 0.009(3) 0.007(3)
C7 0.034(3) 0.020(3) 0.031(3) 0.004(3) 0.004(2) 0.004(3)
C8 0.021(3) 0.017(3) 0.028(3) 0.002(2) 0.009(2) 0.001(2)
C9 0.027(3) 0.022(3) 0.033(4) -0.001(3) -0.003(3) 0.001(2)
C10 0.034(3) 0.019(3) 0.021(3) -0.004(2) 0.004(3) 0.000(3)
C11 0.027(3) 0.013(3) 0.026(3) -0.005(3) 0.003(2) 0.000(3)
C12 0.029(4) 0.015(3) 0.030(4) 0.006(3) 0.002(3) -0.007(3)
C13 0.028(3) 0.008(3) 0.028(3) 0.000(2) 0.000(2) -0.001(2)
C14 0.030(4) 0.017(3) 0.027(3) 0.003(2) 0.001(2) -0.005(2)
C15 0.027(3) 0.022(3) 0.036(4) 0.003(3) -0.002(3) -0.010(3)
C16 0.021(3) 0.022(3) 0.053(4) 0.008(3) -0.005(3) -0.002(2)
C17 0.028(4) 0.015(3) 0.044(4) 0.000(3) 0.005(3) 0.002(3)
C18 0.024(3) 0.018(3) 0.032(3) 0.002(2) 0.005(3) -0.002(2)
C19 0.037(4) 0.019(3) 0.032(4) -0.003(3) -0.003(3) -0.001(3)
C20 0.036(4) 0.026(3) 0.036(4) -0.004(3) 0.011(3) 0.001(3)
C21 0.028(3) 0.0126(19) 0.034(2) 0.0062(17) 0.001(4) -0.003(4)
C22 0.029(3) 0.014(3) 0.025(3) -0.001(2) 0.006(2) -0.001(2)
C23 0.035(3) 0.013(3) 0.013(3) 0.003(2) 0.002(2) -0.001(2)
C24 0.029(3) 0.023(3) 0.024(3) 0.001(2) 0.002(3) 0.005(2)
C25 0.038(4) 0.028(3) 0.039(3) -0.002(3) -0.001(3) 0.008(3)
C26 0.056(5) 0.030(3) 0.026(3) -0.004(3) 0.006(3) 0.004(3)
C27 0.039(4) 0.030(4) 0.036(4) -0.004(3) 0.002(3) 0.005(3)
C28 0.038(3) 0.017(2) 0.028(3) 0.001(2) 0.005(2) 0.004(2)
C29 0.029(4) 0.020(3) 0.032(3) 0.001(2) 0.004(3) 0.001(2)
C30 0.043(4) 0.026(3) 0.032(3) -0.005(3) 0.003(3) 0.003(3)
C31 0.045(5) 0.035(4) 0.050(5) -0.006(4) 0.003(4) 0.003(4)
C32 0.039(4) 0.0150(18) 0.021(2) -0.0031(18) -0.002(3) -0.003(3)
C33 0.060(5) 0.016(3) 0.025(2) 0.0019(18) 0.009(3) 0.006(3)
C34 0.051(4) 0.024(3) 0.022(3) 0.008(2) 0.004(2) 0.002(3)
C35 0.051(4) 0.020(3) 0.039(3) 0.005(3) 0.000(3) 0.006(3)
N1 0.020(3) 0.013(2) 0.022(3) -0.002(2) -0.004(2) -0.005(2)
N2 0.021(3) 0.007(2) 0.024(3) -0.0004(19) 0.001(2) -0.002(2)
O1 0.049(2) 0.0193(14) 0.0194(13) -0.0076(14) 0.001(3) -0.001(3)
O2 0.031(3) 0.021(2) 0.038(3) 0.0056(18) 0.008(2) 0.0062(19)
O3 0.029(2) 0.024(2) 0.033(2) 0.0045(18) 0.0034(17) -0.0054(19)
P1 0.0343(11) 0.0130(5) 0.0228(5) 0.0002(5) 0.0007(5) 0.0007(6)
Mo1 0.0236(2) 0.00855(15) 0.01961(16) 0.00005(15) 0.0014(3) 0.0004(2)

loop_
_atom_type_symbol
_atom_type_description
_atom_type_scat_dispersion_real
_atom_type_scat_dispersion_imag
_atom_type_scat_source
C C 0.0033 0.0016 'International Tables Vol C Tables 4.2.6.8 and 6.1.1.4'
H H 0.0000 0.0000 'International Tables Vol C Tables 4.2.6.8 and 6.1.1.4'
N N 0.0061 0.0033 'International Tables Vol C Tables 4.2.6.8 and 6.1.1.4'
O O 0.0106 0.0060 'International Tables Vol C Tables 4.2.6.8 and 6.1.1.4'
P P 0.1023 0.0942 'International Tables Vol C Tables 4.2.6.8 and 6.1.1.4'
Mo Mo -1.6832 0.6857 'International Tables Vol C Tables 4.2.6.8 and 6.1.1.4'

loop_
_geom_angle_atom_site_label_1
_geom_angle_atom_site_label_2
_geom_angle_atom_site_label_3
_geom_angle
N1 C1 C11 114.0(6)
N1 C1 C2 124.5(5)
C11 C1 C2 121.5(6)
C1 C2 H2A 109.5
C1 C2 H2B 109.5
H2A C2 H2B 109.5
C1 C2 H2C 109.5
H2A C2 H2C 109.5
H2B C2 H2C 109.5
C8 C3 C4 121.7(6)
C8 C3 N1 117.8(5)
C4 C3 N1 120.4(6)
C5 C4 C3 118.3(6)
C5 C4 C9 119.3(6)
C3 C4 C9 122.3(6)
C4 C5 C6 121.1(6)
C4 C5 H5 119.5
C6 C5 H5 119.5
C7 C6 C5 119.3(6)
C7 C6 H6 120.3
C5 C6 H6 120.3
C6 C7 C8 122.2(6)
C6 C7 H7 118.9
C8 C7 H7 118.9
C7 C8 C3 117.3(6)
C7 C8 C10 121.5(6)
C3 C8 C10 121.3(5)
C4 C9 H9A 109.5
C4 C9 H9B 109.5
H9A C9 H9B 109.5
C4 C9 H9C 109.5
H9A C9 H9C 109.5
H9B C9 H9C 109.5
C8 C10 H10A 109.5
C8 C10 H10B 109.5
H10A C10 H10B 109.5
C8 C10 H10C 109.5
H10A C10 H10C 109.5
H10B C10 H10C 109.5
N2 C11 C1 115.6(6)
N2 C11 C12 123.8(5)
C1 C11 C12 120.6(6)
C11 C12 H12A 109.5
C11 C12 H12B 109.5
H12A C12 H12B 109.5
C11 C12 H12C 109.5
H12A C12 H12C 109.5
H12B C12 H12C 109.5
C18 C13 C14 120.9(6)
C18 C13 N2 121.4(6)
C14 C13 N2 117.7(6)
C15 C14 C13 119.4(6)
C15 C14 C19 119.0(6)
C13 C14 C19 121.6(6)
C16 C15 C14 119.1(6)
C16 C15 H15 120.4
C14 C15 H15 120.4
C17 C16 C15 121.3(6)
C17 C16 H16 119.4
C15 C16 H16 119.4
C16 C17 C18 121.4(6)
C16 C17 H17 119.3
C18 C17 H17 119.3
C17 C18 C13 117.8(6)
C17 C18 C20 121.0(6)
C13 C18 C20 121.2(6)
C14 C19 H19A 109.5
C14 C19 H19B 109.5
H19A C19 H19B 109.5
C14 C19 H19C 109.5
H19A C19 H19C 109.5
H19B C19 H19C 109.5
C18 C20 H20A 109.5
C18 C20 H20B 109.5
H20A C20 H20B 109.5
C18 C20 H20C 109.5
H20A C20 H20C 109.5
H20B C20 H20C 109.5
O1 C21 Mo1 169.2(4)
O2 C22 Mo1 174.1(5)
O3 C23 Mo1 175.0(5)
C25 C24 P1 118.6(5)
C25 C24 H24A 107.7
P1 C24 H24A 107.7
C25 C24 H24B 107.7
P1 C24 H24B 107.7
H24A C24 H24B 107.1
C26 C25 C24 113.5(6)
C26 C25 H25A 108.9
C24 C25 H25A 108.9
C26 C25 H25B 108.9
C24 C25 H25B 108.9
H25A C25 H25B 107.7
C25 C26 C27 114.8(6)
C25 C26 H26A 108.6
C27 C26 H26A 108.6
C25 C26 H26B 108.6
C27 C26 H26B 108.6
H26A C26 H26B 107.5
C26 C27 H27A 109.5
C26 C27 H27B 109.5
H27A C27 H27B 109.5
C26 C27 H27C 109.5
H27A C27 H27C 109.5
H27B C27 H27C 109.5
C29 C28 P1 116.3(4)
C29 C28 H28A 108.2
P1 C28 H28A 108.2
C29 C28 H28B 108.2
P1 C28 H28B 108.2
H28A C28 H28B 107.4
C30 C29 C28 113.4(5)
C30 C29 H29A 108.9
C28 C29 H29A 108.9
C30 C29 H29B 108.9
C28 C29 H29B 108.9
H29A C29 H29B 107.7
C29 C30 C31 115.0(6)
C29 C30 H30A 108.5
C31 C30 H30A 108.5
C29 C30 H30B 108.5
C31 C30 H30B 108.5
H30A C30 H30B 107.5
C30 C31 H31A 109.5
C30 C31 H31B 109.5
H31A C31 H31B 109.5
C30 C31 H31C 109.5
H31A C31 H31C 109.5
H31B C31 H31C 109.5
C33 C32 P1 116.1(3)
C33 C32 H32A 108.3
P1 C32 H32A 108.3
C33 C32 H32B 108.3
P1 C32 H32B 108.3
H32A C32 H32B 107.4
C32 C33 C34 113.7(4)
C32 C33 H33A 108.8
C34 C33 H33A 108.8
C32 C33 H33B 108.8
C34 C33 H33B 108.8
H33A C33 H33B 107.7
C35 C34 C33 113.2(5)
C35 C34 H34A 108.9
C33 C34 H34A 108.9
C35 C34 H34B 108.9
C33 C34 H34B 108.9
H34A C34 H34B 107.7
C34 C35 H35A 109.5
C34 C35 H35B 109.5
H35A C35 H35B 109.5
C34 C35 H35C 109.5
H35A C35 H35C 109.5
H35B C35 H35C 109.5
C1 N1 C3 118.1(5)
C1 N1 Mo1 119.5(4)
C3 N1 Mo1 122.2(4)
C11 N2 C13 117.6(5)
C11 N2 Mo1 119.2(4)
C13 N2 Mo1 123.3(4)
C28 P1 C32 101.0(3)
C28 P1 C24 104.0(3)
C32 P1 C24 102.2(3)
C28 P1 Mo1 124.41(19)
C32 P1 Mo1 107.52(14)
C24 P1 Mo1 114.8(2)
C23 Mo1 C22 94.5(2)
C23 Mo1 C21 79.0(2)
C22 Mo1 C21 81.0(3)
C23 Mo1 N2 166.3(2)
C22 Mo1 N2 97.5(2)
C21 Mo1 N2 96.1(2)
C23 Mo1 N1 96.7(2)
C22 Mo1 N1 168.4(2)
C21 Mo1 N1 98.2(2)
N2 Mo1 N1 71.05(14)
C23 Mo1 P1 78.24(17)
C22 Mo1 P1 81.89(18)
C21 Mo1 P1 150.23(13)
N2 Mo1 P1 110.15(15)
N1 Mo1 P1 103.28(14)

loop_
_geom_bond_atom_site_label_1
_geom_bond_atom_site_label_2
_geom_bond_distance
C1 N1 1.316(8)
C1 C11 1.440(7)
C1 C2 1.498(8)
C2 H2A 0.9800
C2 H2B 0.9800
C2 H2C 0.9800
C3 C8 1.398(9)
C3 C4 1.414(10)
C3 N1 1.434(8)
C4 C5 1.375(9)
C4 C9 1.512(9)
C5 C6 1.394(9)
C5 H5 0.9500
C6 C7 1.375(9)
C6 H6 0.9500
C7 C8 1.391(9)
C7 H7 0.9500
C8 C10 1.502(9)
C9 H9A 0.9800
C9 H9B 0.9800
C9 H9C 0.9800
C10 H10A 0.9800
C10 H10B 0.9800
C10 H10C 0.9800
C11 N2 1.324(8)
C11 C12 1.513(9)
C12 H12A 0.9800
C12 H12B 0.9800
C12 H12C 0.9800
C13 C18 1.405(9)
C13 C14 1.410(9)
C13 N2 1.448(8)
C14 C15 1.390(9)
C14 C19 1.506(9)
C15 C16 1.388(10)
C15 H15 0.9500
C16 C17 1.371(10)
C16 H16 0.9500
C17 C18 1.388(10)
C17 H17 0.9500
C18 C20 1.499(10)
C19 H19A 0.9800
C19 H19B 0.9800
C19 H19C 0.9800
C20 H20A 0.9800
C20 H20B 0.9800
C20 H20C 0.9800
C21 O1 1.154(5)
C21 Mo1 1.980(5)
C22 O2 1.165(8)
C22 Mo1 1.970(7)
C23 O3 1.171(8)
C23 Mo1 1.964(6)
C24 C25 1.532(8)
C24 P1 1.879(6)
C24 H24A 0.9900
C24 H24B 0.9900
C25 C26 1.492(10)
C25 H25A 0.9900
C25 H25B 0.9900
C26 C27 1.497(10)
C26 H26A 0.9900
C26 H26B 0.9900
C27 H27A 0.9800
C27 H27B 0.9800
C27 H27C 0.9800
C28 C29 1.523(9)
C28 P1 1.834(6)
C28 H28A 0.9900
C28 H28B 0.9900
C29 C30 1.514(9)
C29 H29A 0.9900
C29 H29B 0.9900
C30 C31 1.527(11)
C30 H30A 0.9900
C30 H30B 0.9900
C31 H31A 0.9800
C31 H31B 0.9800
C31 H31C 0.9800
C32 C33 1.527(6)
C32 P1 1.845(5)
C32 H32A 0.9900
C32 H32B 0.9900
C33 C34 1.531(8)
C33 H33A 0.9900
C33 H33B 0.9900
C34 C35 1.503(9)
C34 H34A 0.9900
C34 H34B 0.9900
C35 H35A 0.9800
C35 H35B 0.9800
C35 H35C 0.9800
N1 Mo1 2.206(5)
N2 Mo1 2.179(5)
P1 Mo1 2.5754(12)

loop_
_geom_torsion_atom_site_label_1
_geom_torsion_atom_site_label_2
_geom_torsion_atom_site_label_3
_geom_torsion_atom_site_label_4
_geom_torsion
C8 C3 C4 C5 1.5(9)
N1 C3 C4 C5 -175.0(6)
C8 C3 C4 C9 -175.4(6)
N1 C3 C4 C9 8.2(9)
C3 C4 C5 C6 2.3(9)
C9 C4 C5 C6 179.2(6)
C4 C5 C6 C7 -4.3(9)
C5 C6 C7 C8 2.6(9)
C6 C7 C8 C3 1.0(9)
C6 C7 C8 C10 -178.8(6)
C4 C3 C8 C7 -3.1(9)
N1 C3 C8 C7 173.4(6)
C4 C3 C8 C10 176.7(6)
N1 C3 C8 C10 -6.7(9)
N1 C1 C11 N2 1.4(11)
C2 C1 C11 N2 -179.3(5)
N1 C1 C11 C12 -180.0(5)
C2 C1 C11 C12 -0.6(12)
C18 C13 C14 C15 3.7(10)
N2 C13 C14 C15 -175.4(6)
C18 C13 C14 C19 -176.2(6)
N2 C13 C14 C19 4.8(9)
C13 C14 C15 C16 -2.4(10)
C19 C14 C15 C16 177.4(6)
C14 C15 C16 C17 0.9(10)
C15 C16 C17 C18 -0.6(11)
C16 C17 C18 C13 1.8(10)
C16 C17 C18 C20 -179.3(7)
C14 C13 C18 C17 -3.3(10)
N2 C13 C18 C17 175.7(6)
C14 C13 C18 C20 177.8(6)
N2 C13 C18 C20 -3.2(10)
P1 C24 C25 C26 -170.4(5)
C24 C25 C26 C27 -60.5(8)
P1 C28 C29 C30 179.3(4)
C28 C29 C30 C31 179.2(6)
P1 C32 C33 C34 -170.3(5)
C32 C33 C34 C35 -58.6(8)
C11 C1 N1 C3 -169.8(6)
C2 C1 N1 C3 10.9(9)
C11 C1 N1 Mo1 5.1(9)
C2 C1 N1 Mo1 -174.2(5)
C8 C3 N1 C1 74.0(7)
C4 C3 N1 C1 -109.4(7)
C8 C3 N1 Mo1 -100.8(6)
C4 C3 N1 Mo1 75.8(7)
C1 C11 N2 C13 172.5(6)
C12 C11 N2 C13 -6.1(9)
C1 C11 N2 Mo1 -7.3(9)
C12 C11 N2 Mo1 174.1(5)
C18 C13 N2 C11 102.7(7)
C14 C13 N2 C11 -78.3(8)
C18 C13 N2 Mo1 -77.5(7)
C14 C13 N2 Mo1 101.5(6)
C29 C28 P1 C32 -60.8(5)
C29 C28 P1 C24 -166.5(4)
C29 C28 P1 Mo1 59.5(5)
C33 C32 P1 C28 -51.0(6)
C33 C32 P1 C24 56.1(6)
C33 C32 P1 Mo1 177.3(4)
C25 C24 P1 C28 3.6(5)
C25 C24 P1 C32 -101.2(5)
C25 C24 P1 Mo1 142.7(4)
O1 C21 Mo1 C23 47(4)
O1 C21 Mo1 C22 -49(4)
O1 C21 Mo1 N2 -146(4)
O1 C21 Mo1 N1 143(4)
O1 C21 Mo1 P1 6(4)
C11 N2 Mo1 C23 -21.0(12)
C13 N2 Mo1 C23 159.2(8)
C11 N2 Mo1 C22 -171.1(5)
C13 N2 Mo1 C22 9.1(5)
C11 N2 Mo1 C21 -89.4(5)
C13 N2 Mo1 C21 90.8(5)
C11 N2 Mo1 N1 7.2(4)
C13 N2 Mo1 N1 -172.6(6)
C11 N2 Mo1 P1 104.9(5)
C13 N2 Mo1 P1 -74.9(5)
C1 N1 Mo1 C23 167.0(5)
C3 N1 Mo1 C23 -18.4(5)
C1 N1 Mo1 C22 1.8(14)
C3 N1 Mo1 C22 176.5(10)
C1 N1 Mo1 C21 87.1(5)
C3 N1 Mo1 C21 -98.2(5)
C1 N1 Mo1 N2 -6.5(4)
C3 N1 Mo1 N2 168.2(6)
C1 N1 Mo1 P1 -113.6(5)
C3 N1 Mo1 P1 61.1(5)
C28 P1 Mo1 C23 -173.5(3)
C32 P1 Mo1 C23 -56.2(3)
C24 P1 Mo1 C23 56.8(3)
C28 P1 Mo1 C22 -77.2(3)
C32 P1 Mo1 C22 40.1(3)
C24 P1 Mo1 C22 153.1(3)
C28 P1 Mo1 C21 -132.6(5)
C32 P1 Mo1 C21 -15.3(5)
C24 P1 Mo1 C21 97.7(5)
C28 P1 Mo1 N2 17.9(3)
C32 P1 Mo1 N2 135.2(3)
C24 P1 Mo1 N2 -111.8(3)
C28 P1 Mo1 N1 92.3(3)
C32 P1 Mo1 N1 -150.4(3)
C24 P1 Mo1 N1 -37.4(3)
